data_2014467
loop_
_publ_author_name
'Chakrabarty, Surajit'
'Poddar, Raj. K.'
'Poulsen, Rasmus D.'
'Thompson, Amber L.'
'Howard, Judith A. K.'

_publ_section_title
;
 The copper(II) complexes
 di-\m-bromo-bis{[2,6-bis(pyrazol-1-yl)pyridine]perchloratocopper(II)}
 and [2,6-bis(pyrazol-1-yl)pyridine]dibromocopper(II)
;
_journal_issue 12
_journal_name_full 'Acta Crystallographica Section C'
_journal_page_first m628
_journal_page_last m630
_journal_paper_doi 10.1107/S0108270104026459
_journal_volume 60
_journal_year 2004
_chemical_formula_iupac '[Cu2 Br2 (Cl O4)2 (C11 H9 N5)2]'
_chemical_formula_moiety 'C22 H18 Br2 Cl2 Cu2 N10 O8'
_chemical_formula_sum 'C22 H18 Br2 Cl2 Cu2 N10 O8'
_chemical_formula_weight 908.26
_chemical_name_systematic
;
di-\m-bromo-bis{[2,6-bis(pyrazol-1-yl-\kN^2^)pyridine-\kN](perchlorato-
\kO)copper(II)}
;
_space_group_IT_number 4
_symmetry_cell_setting monoclinic
_symmetry_space_group_name_Hall 'P 2yb'
_symmetry_space_group_name_H-M 'P 1 21 1'
_atom_sites_solution_hydrogens geom
_atom_sites_solution_primary direct
_atom_sites_solution_secondary difmap
_audit_creation_method SHELXL-97
_cell_angle_alpha 90.00
_cell_angle_beta 106.305(2)
_cell_angle_gamma 90.00
_cell_formula_units_Z 2
_cell_length_a 7.8033(2)
_cell_length_b 15.1425(5)
_cell_length_c 12.7301(3)
_cell_measurement_reflns_used 10240
_cell_measurement_temperature 120(2)
_cell_measurement_theta_max 32.85
_cell_measurement_theta_min 1.81
_cell_volume 1443.71(7)
_computing_cell_refinement SMART
_computing_data_collection 'SMART (Bruker, 1998)'
_computing_data_reduction 'SAINT (Bruker, 1998)'
_computing_molecular_graphics SHELXL97
_computing_publication_material SHELXL97
_computing_structure_refinement 'SHELXL97 (Sheldrick, 1997)'
_computing_structure_solution 'SHELXS97 (Sheldrick, 1997)'
_diffrn_ambient_temperature 120(2)
_diffrn_detector_area_resol_mean 8
_diffrn_measured_fraction_theta_full 0.975
_diffrn_measured_fraction_theta_max 0.975
_diffrn_measurement_device_type 'Bruker SMART 6K CCD area-detector'
_diffrn_measurement_method '\w and \f'
_diffrn_radiation_monochromator graphite
_diffrn_radiation_source 'fine-focus sealed tube'
_diffrn_radiation_type MoK\a
_diffrn_radiation_wavelength 0.71073
_diffrn_reflns_av_R_equivalents 0.0915
_diffrn_reflns_av_sigmaI/netI 0.0884
_diffrn_reflns_limit_h_max 11
_diffrn_reflns_limit_h_min -11
_diffrn_reflns_limit_k_max 22
_diffrn_reflns_limit_k_min -22
_diffrn_reflns_limit_l_max 18
_diffrn_reflns_limit_l_min -19
_diffrn_reflns_number 56664
_diffrn_reflns_theta_full 32.51
_diffrn_reflns_theta_max 32.51
_diffrn_reflns_theta_min 1.67
_exptl_absorpt_coefficient_mu 4.493
_exptl_absorpt_correction_T_max 0.6621
_exptl_absorpt_correction_T_min 0.6035
_exptl_absorpt_correction_type multi-scan
_exptl_absorpt_process_details '(SADABS; Bruker, 1998)'
_exptl_crystal_colour Blue-green
_exptl_crystal_density_diffrn 2.089
_exptl_crystal_density_method 'not measured'
_exptl_crystal_description Tube
_exptl_crystal_F_000 892
_exptl_crystal_size_max 0.125
_exptl_crystal_size_mid 0.117
_exptl_crystal_size_min 0.100
_refine_diff_density_max 1.662
_refine_diff_density_min -1.128
_refine_ls_abs_structure_details 'Flack H D (1983), Acta Cryst. A39, 876-881'
_refine_ls_abs_structure_Flack 0.000(12)
_refine_ls_extinction_method none
_refine_ls_goodness_of_fit_ref 1.027
_refine_ls_hydrogen_treatment constr
_refine_ls_matrix_type full
_refine_ls_number_parameters 416
_refine_ls_number_reflns 9732
_refine_ls_number_restraints 1
_refine_ls_restrained_S_all 1.027
_refine_ls_R_factor_all 0.1135
_refine_ls_R_factor_gt 0.0503
_refine_ls_shift/su_max 0.000
_refine_ls_shift/su_mean 0.000
_refine_ls_structure_factor_coef Fsqd
_refine_ls_weighting_details 'calc w=1/[\s^2^(Fo^2^)+(0.0464P)^2^+3.2337P] where P=(Fo^2^+2Fc^2^)/3'
_refine_ls_weighting_scheme calc
_refine_ls_wR_factor_gt 0.1035
_refine_ls_wR_factor_ref 0.1284
_reflns_number_gt 6041
_reflns_number_total 9732
_reflns_threshold_expression I>2\s(I)
_cod_data_source_file fg1771.cif
_cod_data_source_block I
_cod_original_sg_symbol_H-M 'P 21'
_cod_database_code 2014467
_cod_database_fobs_code 2014467

loop_
_symmetry_equiv_pos_as_xyz
'x, y, z'
'-x, y+1/2, -z'

loop_
_atom_site_label
_atom_site_fract_x
_atom_site_fract_y
_atom_site_fract_z
_atom_site_U_iso_or_equiv
_atom_site_adp_type
_atom_site_calc_flag
_atom_site_refinement_flags
_atom_site_occupancy
_atom_site_disorder_assembly
_atom_site_disorder_group
_atom_site_type_symbol
Br1 0.83413(9) 0.76392(4) 0.29061(5) 0.02583(15) Uani d . 1 . . Br
Br2 0.53815(9) 0.55200(4) 0.28052(5) 0.02516(15) Uani d . 1 . . Br
Cu1 0.80261(11) 0.67318(5) 0.43317(7) 0.02240(19) Uani d . 1 . . Cu
Cu2 0.57084(11) 0.64501(5) 0.13886(7) 0.02147(18) Uani d . 1 . . Cu
N1 1.0078(7) 0.5900(4) 0.4520(5) 0.0230(12) Uani d . 1 . . N
N2 1.0240(8) 0.5304(4) 0.5356(4) 0.0238(12) Uani d . 1 . . N
N3 0.7773(7) 0.5992(4) 0.5559(4) 0.0187(11) Uani d . 1 . . N
N4 0.5439(7) 0.6900(4) 0.5486(4) 0.0216(12) Uani d . 1 . . N
N5 0.5891(7) 0.7298(4) 0.4654(4) 0.0206(11) Uani d . 1 . . N
N21 0.3616(7) 0.7272(4) 0.1224(4) 0.0208(11) Uani d . 1 . . N
N22 0.3395(7) 0.7828(3) 0.0340(4) 0.0205(11) Uani d . 1 . . N
N23 0.5880(7) 0.7175(4) 0.0144(5) 0.0194(11) Uani d . 1 . . N
N24 0.8266(7) 0.6331(4) 0.0169(5) 0.0194(12) Uani d . 1 . . N
N25 0.7861(7) 0.5924(4) 0.1050(5) 0.0236(12) Uani d . 1 . . N
C1 1.1460(9) 0.5702(4) 0.4126(6) 0.0237(14) Uani d . 1 . . C
H1 1.1719 0.5996 0.3547 0.028 Uiso calc R 1 . . H
C2 1.2455(9) 0.4997(5) 0.4698(6) 0.0251(14) Uani d . 1 . . C
H2 1.3456 0.4737 0.4568 0.030 Uiso calc R 1 . . H
C3 1.1662(10) 0.4772(5) 0.5480(6) 0.0270(16) Uani d . 1 . . C
H3 1.2033 0.4332 0.6005 0.032 Uiso calc R 1 . . H
C4 0.8961(9) 0.5372(4) 0.5945(6) 0.0218(14) Uani d . 1 . . C
C5 0.8874(9) 0.4851(4) 0.6834(6) 0.0242(14) Uani d . 1 . . C
H5 0.9689 0.4399 0.7097 0.029 Uiso calc R 1 . . H
C6 0.7511(10) 0.5040(5) 0.7306(6) 0.0267(16) Uani d . 1 . . C
H6 0.7416 0.4715 0.7907 0.032 Uiso calc R 1 . . H
C7 0.6277(9) 0.5715(5) 0.6887(6) 0.0257(15) Uani d . 1 . . C
H7 0.5348 0.5840 0.7189 0.031 Uiso calc R 1 . . H
C8 0.6499(9) 0.6177(4) 0.6026(5) 0.0209(13) Uani d . 1 . . C
C9 0.4002(9) 0.7303(5) 0.5700(6) 0.0275(15) Uani d . 1 . . C
H9 0.3447 0.7140 0.6229 0.033 Uiso calc R 1 . . H
C10 0.3553(9) 0.7983(5) 0.4989(6) 0.0306(16) Uani d . 1 . . C
H10 0.2641 0.8391 0.4939 0.037 Uiso calc R 1 . . H
C11 0.4752(9) 0.7950(5) 0.4338(6) 0.0260(14) Uani d . 1 . . C
H11 0.4737 0.8336 0.3767 0.031 Uiso calc R 1 . . H
C21 0.2262(9) 0.7442(5) 0.1628(6) 0.0263(15) Uani d . 1 . . C
H21 0.2086 0.7166 0.2243 0.032 Uiso calc R 1 . . H
C22 0.1131(9) 0.8086(5) 0.1019(6) 0.0265(14) Uani d . 1 . . C
H22 0.0085 0.8306 0.1133 0.032 Uiso calc R 1 . . H
C23 0.1899(9) 0.8325(5) 0.0213(6) 0.0276(15) Uani d . 1 . . C
H23 0.1473 0.8750 -0.0324 0.033 Uiso calc R 1 . . H
C24 0.4643(8) 0.7786(5) -0.0247(5) 0.0211(14) Uani d . 1 . . C
C25 0.4717(10) 0.8314(5) -0.1115(6) 0.0269(16) Uani d . 1 . . C
H25 0.3888 0.8761 -0.1368 0.032 Uiso calc R 1 . . H
C26 0.6075(9) 0.8152(5) -0.1595(6) 0.0274(15) Uani d . 1 . . C
H26 0.6135 0.8488 -0.2195 0.033 Uiso calc R 1 . . H
C27 0.7334(10) 0.7509(5) -0.1209(6) 0.0282(16) Uani d . 1 . . C
H27 0.8258 0.7408 -0.1522 0.034 Uiso calc R 1 . . H
C28 0.7156(8) 0.7017(4) -0.0326(5) 0.0208(13) Uani d . 1 . . C
C29 0.9765(9) 0.5961(4) 0.0024(6) 0.0264(15) Uani d . 1 . . C
H29 1.0307 0.6115 -0.0514 0.032 Uiso calc R 1 . . H
C30 1.0349(9) 0.5321(4) 0.0807(6) 0.0271(15) Uani d . 1 . . C
H30 1.1352 0.4965 0.0911 0.032 Uiso calc R 1 . . H
C31 0.9108(9) 0.5321(4) 0.1416(6) 0.0251(14) Uani d . 1 . . C
H31 0.9157 0.4946 0.2002 0.030 Uiso calc R 1 . . H
Cl1 0.3574(2) 0.50429(11) -0.10475(14) 0.0260(3) Uani d . 1 . . Cl
O1 0.5380(7) 0.4775(4) -0.0894(5) 0.0416(14) Uani d . 1 . . O
O2 0.2447(8) 0.4311(4) -0.1002(5) 0.0442(14) Uani d . 1 . . O
O3 0.2923(8) 0.5485(6) -0.2068(5) 0.067(2) Uani d . 1 . . O
O4 0.3512(8) 0.5635(5) -0.0192(5) 0.0557(18) Uani d . 1 . . O
Cl2 1.0087(2) 0.80230(11) 0.67630(14) 0.0254(3) Uani d . 1 . . Cl
O5 1.0122(8) 0.7597(5) 0.5775(5) 0.066(2) Uani d . 1 . . O
O6 1.1163(8) 0.8794(4) 0.6875(5) 0.0468(15) Uani d . 1 . . O
O7 1.0796(9) 0.7443(6) 0.7655(6) 0.077(3) Uani d . 1 . . O
O8 0.8273(7) 0.8231(4) 0.6724(5) 0.0349(13) Uani d . 1 . . O

loop_
_atom_site_aniso_label
_atom_site_aniso_U_11
_atom_site_aniso_U_22
_atom_site_aniso_U_33
_atom_site_aniso_U_12
_atom_site_aniso_U_13
_atom_site_aniso_U_23
Br1 0.0322(4) 0.0253(3) 0.0222(3) -0.0028(3) 0.0111(3) 0.0013(3)
Br2 0.0282(4) 0.0260(3) 0.0228(3) -0.0011(3) 0.0099(3) 0.0022(3)
Cu1 0.0232(4) 0.0255(4) 0.0210(4) 0.0025(3) 0.0104(4) 0.0036(3)
Cu2 0.0230(4) 0.0244(4) 0.0192(4) 0.0027(3) 0.0095(3) 0.0026(3)
N1 0.022(3) 0.030(3) 0.020(3) 0.004(2) 0.009(2) -0.002(2)
N2 0.029(3) 0.028(3) 0.016(3) 0.000(2) 0.009(2) 0.002(2)
N3 0.017(3) 0.024(3) 0.016(3) -0.005(2) 0.006(2) -0.005(2)
N4 0.024(3) 0.029(3) 0.015(3) 0.002(2) 0.009(2) 0.006(2)
N5 0.027(3) 0.022(3) 0.014(3) -0.001(2) 0.008(2) 0.007(2)
N21 0.024(3) 0.024(3) 0.018(3) -0.003(2) 0.011(2) 0.000(2)
N22 0.019(3) 0.021(3) 0.023(3) 0.000(2) 0.006(2) 0.002(2)
N23 0.013(2) 0.024(3) 0.021(3) 0.001(2) 0.005(2) -0.007(2)
N24 0.011(3) 0.021(3) 0.025(3) -0.003(2) 0.003(2) -0.007(2)
N25 0.020(3) 0.029(3) 0.020(3) 0.002(2) 0.004(2) -0.005(2)
C1 0.031(4) 0.023(3) 0.019(3) -0.010(3) 0.009(3) -0.002(3)
C2 0.018(3) 0.027(3) 0.030(4) 0.006(3) 0.007(3) -0.004(3)
C3 0.030(4) 0.024(4) 0.024(4) 0.005(3) 0.003(3) 0.006(3)
C4 0.019(3) 0.023(3) 0.022(3) -0.002(3) 0.004(3) 0.000(3)
C5 0.027(3) 0.023(3) 0.021(3) 0.004(3) 0.004(3) 0.003(3)
C6 0.032(4) 0.028(4) 0.025(4) -0.002(3) 0.016(3) 0.002(3)
C7 0.024(4) 0.034(4) 0.022(3) -0.007(3) 0.010(3) -0.004(3)
C8 0.021(3) 0.025(3) 0.016(3) -0.005(3) 0.004(3) -0.003(2)
C9 0.020(3) 0.037(4) 0.029(4) 0.000(3) 0.011(3) 0.000(3)
C10 0.023(3) 0.037(4) 0.032(4) 0.009(3) 0.009(3) -0.004(3)
C11 0.027(4) 0.026(3) 0.026(4) -0.001(3) 0.010(3) 0.002(3)
C21 0.021(3) 0.036(4) 0.026(4) 0.001(3) 0.014(3) 0.002(3)
C22 0.027(4) 0.029(4) 0.025(4) -0.002(3) 0.011(3) 0.002(3)
C23 0.017(3) 0.028(4) 0.035(4) 0.003(3) 0.004(3) 0.000(3)
C24 0.016(3) 0.029(4) 0.021(3) -0.002(3) 0.010(3) -0.005(3)
C25 0.026(4) 0.031(4) 0.025(4) 0.000(3) 0.010(3) -0.001(3)
C26 0.021(3) 0.036(4) 0.024(4) -0.004(3) 0.003(3) 0.000(3)
C27 0.030(4) 0.035(4) 0.022(4) -0.007(3) 0.011(3) 0.000(3)
C28 0.017(3) 0.025(3) 0.021(3) -0.003(3) 0.007(3) -0.004(3)
C29 0.027(4) 0.028(4) 0.028(4) -0.005(3) 0.013(3) -0.007(3)
C30 0.021(3) 0.027(3) 0.033(4) 0.001(3) 0.006(3) -0.005(3)
C31 0.018(3) 0.025(3) 0.029(4) 0.001(3) 0.002(3) -0.004(3)
Cl1 0.0236(8) 0.0311(8) 0.0248(8) 0.0005(7) 0.0094(7) 0.0002(7)
O1 0.021(3) 0.061(4) 0.043(3) 0.011(3) 0.009(2) -0.001(3)
O2 0.043(3) 0.031(3) 0.055(4) -0.014(3) 0.008(3) -0.004(3)
O3 0.034(3) 0.114(6) 0.052(4) 0.008(4) 0.010(3) 0.052(4)
O4 0.037(3) 0.074(4) 0.062(4) -0.021(3) 0.024(3) -0.046(4)
Cl2 0.0245(8) 0.0293(8) 0.0233(8) 0.0005(7) 0.0081(7) -0.0032(7)
O5 0.035(3) 0.103(6) 0.070(5) -0.029(4) 0.031(3) -0.061(4)
O6 0.038(3) 0.036(3) 0.064(4) -0.008(3) 0.011(3) -0.018(3)
O7 0.040(4) 0.100(6) 0.092(6) 0.023(4) 0.021(4) 0.067(5)
O8 0.030(3) 0.046(3) 0.033(3) 0.012(2) 0.016(2) 0.006(2)

loop_
_atom_type_symbol
_atom_type_description
_atom_type_scat_dispersion_real
_atom_type_scat_dispersion_imag
_atom_type_scat_source
C C 0.0033 0.0016 'International Tables Vol C Tables 4.2.6.8 and 6.1.1.4'
H H 0.0000 0.0000 'International Tables Vol C Tables 4.2.6.8 and 6.1.1.4'
N N 0.0061 0.0033 'International Tables Vol C Tables 4.2.6.8 and 6.1.1.4'
O O 0.0106 0.0060 'International Tables Vol C Tables 4.2.6.8 and 6.1.1.4'
Cl Cl 0.1484 0.1585 'International Tables Vol C Tables 4.2.6.8 and 6.1.1.4'
Cu Cu 0.3201 1.2651 'International Tables Vol C Tables 4.2.6.8 and 6.1.1.4'
Br Br -0.2901 2.4595 'International Tables Vol C Tables 4.2.6.8 and 6.1.1.4'

loop_
_geom_angle_atom_site_label_1
_geom_angle_atom_site_label_2
_geom_angle_atom_site_label_3
_geom_angle
_geom_angle_publ_flag
Cu1 Br1 Cu2 86.84(3) yes
Cu2 Br2 Cu1 85.88(3) yes
N1 Cu1 Br1 102.00(17) yes
N3 Cu1 Br1 178.59(16) yes
N5 Cu1 Br1 100.43(15) yes
N1 Cu1 Br2 94.25(17) yes
N3 Cu1 Br2 87.83(16) yes
N5 Cu1 Br2 86.26(16) yes
Br1 Cu1 Br2 93.39(4) yes
N21 Cu2 Br2 100.95(15) yes
N23 Cu2 Br2 176.42(17) yes
N25 Cu2 Br2 101.72(18) yes
N21 Cu2 Br1 94.87(16) yes
N23 Cu2 Br1 89.69(16) yes
N25 Cu2 Br1 85.04(16) yes
Br2 Cu2 Br1 93.88(3) yes
N3 Cu1 N1 78.6(2) ?
N3 Cu1 N5 78.9(2) ?
N1 Cu1 N5 157.5(2) ?
N23 Cu2 N25 78.4(2) ?
N23 Cu2 N21 78.9(2) ?
N25 Cu2 N21 157.3(2) ?
C1 N1 N2 103.5(5) ?
C1 N1 Cu1 142.6(5) ?
N2 N1 Cu1 113.8(4) ?
C3 N2 N1 112.2(5) ?
C3 N2 C4 131.8(6) ?
N1 N2 C4 116.0(5) ?
C4 N3 C8 121.5(6) ?
C4 N3 Cu1 118.9(4) ?
C8 N3 Cu1 119.3(5) ?
N5 N4 C9 111.5(6) ?
N5 N4 C8 118.5(5) ?
C9 N4 C8 129.9(6) ?
C11 N5 N4 105.8(5) ?
C11 N5 Cu1 141.6(5) ?
N4 N5 Cu1 112.6(4) ?
C21 N21 N22 105.5(5) ?
C21 N21 Cu2 142.3(5) ?
N22 N21 Cu2 112.0(4) ?
C23 N22 N21 110.0(5) ?
C23 N22 C24 132.1(6) ?
N21 N22 C24 117.9(5) ?
C28 N23 C24 121.1(6) ?
C28 N23 Cu2 119.8(5) ?
C24 N23 Cu2 119.0(4) ?
C29 N24 C28 134.5(6) ?
C29 N24 N25 109.0(6) ?
C28 N24 N25 116.4(5) ?
C31 N25 N24 106.2(5) ?
C31 N25 Cu2 140.8(5) ?
N24 N25 Cu2 112.9(4) ?
N1 C1 C2 111.2(6) ?
N1 C1 H1 124.4 ?
C2 C1 H1 124.4 ?
C3 C2 C1 105.9(6) ?
C3 C2 H2 127.1 ?
C1 C2 H2 127.1 ?
N2 C3 C2 107.2(6) ?
N2 C3 H3 126.4 ?
C2 C3 H3 126.4 ?
N3 C4 C5 121.1(6) ?
N3 C4 N2 112.6(6) ?
C5 C4 N2 126.3(6) ?
C6 C5 C4 116.8(6) ?
C6 C5 H5 121.6 ?
C4 C5 H5 121.6 ?
C5 C6 C7 120.8(7) ?
C5 C6 H6 119.6 ?
C7 C6 H6 119.6 ?
C8 C7 C6 117.0(6) ?
C8 C7 H7 121.5 ?
C6 C7 H7 121.5 ?
N3 C8 C7 122.6(6) ?
N3 C8 N4 110.6(6) ?
C7 C8 N4 126.8(6) ?
C10 C9 N4 106.2(6) ?
C10 C9 H9 126.9 ?
N4 C9 H9 126.9 ?
C9 C10 C11 106.0(6) ?
C9 C10 H10 127.0 ?
C11 C10 H10 127.0 ?
N5 C11 C10 110.4(6) ?
N5 C11 H11 124.8 ?
C10 C11 H11 124.8 ?
N21 C21 C22 111.6(6) ?
N21 C21 H21 124.2 ?
C22 C21 H21 124.2 ?
C23 C22 C21 105.0(6) ?
C23 C22 H22 127.5 ?
C21 C22 H22 127.5 ?
N22 C23 C22 107.8(6) ?
N22 C23 H23 126.1 ?
C22 C23 H23 126.1 ?
N23 C24 C25 121.0(6) ?
N23 C24 N22 112.1(6) ?
C25 C24 N22 126.9(6) ?
C24 C25 C26 117.5(7) ?
C24 C25 H25 121.3 ?
C26 C25 H25 121.3 ?
C27 C26 C25 121.7(7) ?
C27 C26 H26 119.1 ?
C25 C26 H26 119.1 ?
C26 C27 C28 116.5(6) ?
C26 C27 H27 121.7 ?
C28 C27 H27 121.7 ?
N23 C28 N24 112.6(6) ?
N23 C28 C27 122.0(6) ?
N24 C28 C27 125.3(6) ?
N24 C29 C30 108.4(6) ?
N24 C29 H29 125.8 ?
C30 C29 H29 125.8 ?
C29 C30 C31 105.2(6) ?
C29 C30 H30 127.4 ?
C31 C30 H30 127.4 ?
N25 C31 C30 111.1(7) ?
N25 C31 H31 124.4 ?
C30 C31 H31 124.4 ?
O4 Cl1 O3 108.8(5) ?
O4 Cl1 O1 108.6(4) ?
O3 Cl1 O1 110.2(4) ?
O4 Cl1 O2 107.7(4) ?
O3 Cl1 O2 109.7(4) ?
O1 Cl1 O2 111.8(4) ?
Cl1 O4 Cu2 138.2(3) ?
O7 Cl2 O5 109.1(5) ?
O7 Cl2 O6 110.0(4) ?
O5 Cl2 O6 107.7(4) ?
O7 Cl2 O8 108.8(4) ?
O5 Cl2 O8 109.4(4) ?
O6 Cl2 O8 111.8(3) ?
Cl2 O5 Cu1 136.7(3) ?

loop_
_geom_bond_atom_site_label_1
_geom_bond_atom_site_label_2
_geom_bond_site_symmetry_2
_geom_bond_distance
_geom_bond_publ_flag
Br1 Cu1 . 2.3436(10) yes
Br1 Cu2 . 2.9945(11) yes
Br2 Cu2 . 2.3578(10) yes
Br2 Cu1 . 3.0249(11) yes
Cu1 N3 . 1.977(5) yes
Cu1 N1 . 1.998(6) yes
Cu1 N5 . 2.016(6) yes
Cu1 O5 . 2.466(6) yes
Cu2 N21 . 2.016(6) yes
Cu2 N23 . 1.962(6) yes
Cu2 N25 . 2.013(5) yes
Cu2 O4 . 2.564(6) yes
N1 C1 . 1.345(8) ?
N1 N2 . 1.374(8) ?
N2 C3 . 1.344(9) ?
N2 C4 . 1.410(8) ?
N3 C4 . 1.314(8) ?
N3 C8 . 1.324(8) ?
N4 N5 . 1.348(7) ?
N4 C9 . 1.369(8) ?
N4 C8 . 1.427(9) ?
N5 C11 . 1.314(9) ?
N21 C21 . 1.325(8) ?
N21 N22 . 1.377(7) ?
N22 C23 . 1.360(8) ?
N22 C24 . 1.385(8) ?
N23 C28 . 1.319(8) ?
N23 C24 . 1.330(8) ?
N24 C29 . 1.356(8) ?
N24 C28 . 1.385(9) ?
N24 N25 . 1.392(8) ?
N25 C31 . 1.319(8) ?
C1 C2 . 1.399(10) ?
C1 H1 . 0.9300 ?
C2 C3 . 1.355(10) ?
C2 H2 . 0.9300 ?
C3 H3 . 0.9300 ?
C4 C5 . 1.397(9) ?
C5 C6 . 1.391(10) ?
C5 H5 . 0.9300 ?
C6 C7 . 1.403(10) ?
C6 H6 . 0.9300 ?
C7 C8 . 1.351(9) ?
C7 H7 . 0.9300 ?
C9 C10 . 1.351(10) ?
C9 H9 . 0.9300 ?
C10 C11 . 1.414(9) ?
C10 H10 . 0.9300 ?
C11 H11 . 0.9300 ?
C21 C22 . 1.396(10) ?
C21 H21 . 0.9300 ?
C22 C23 . 1.374(10) ?
C22 H22 . 0.9300 ?
C23 H23 . 0.9300 ?
C24 C25 . 1.377(10) ?
C25 C26 . 1.386(10) ?
C25 H25 . 0.9300 ?
C26 C27 . 1.373(10) ?
C26 H26 . 0.9300 ?
C27 C28 . 1.387(9) ?
C27 H27 . 0.9300 ?
C29 C30 . 1.373(10) ?
C29 H29 . 0.9300 ?
C30 C31 . 1.400(9) ?
C30 H30 . 0.9300 ?
C31 H31 . 0.9300 ?
Cl1 O4 . 1.422(6) ?
Cl1 O3 . 1.423(6) ?
Cl1 O1 . 1.426(5) ?
Cl1 O2 . 1.427(6) ?
Cl2 O7 . 1.419(7) ?
Cl2 O5 . 1.420(6) ?
Cl2 O6 . 1.422(6) ?
Cl2 O8 . 1.437(5) ?

loop_
_geom_torsion_atom_site_label_1
_geom_torsion_atom_site_label_2
_geom_torsion_atom_site_label_3
_geom_torsion_atom_site_label_4
_geom_torsion
N3 Cu1 N1 C1 -179.3(9)
N5 Cu1 N1 C1 -175.8(7)
N3 Cu1 N1 N2 -1.0(4)
N5 Cu1 N1 N2 2.6(9)
C1 N1 N2 C3 0.8(8)
Cu1 N1 N2 C3 -178.2(5)
C1 N1 N2 C4 178.6(6)
Cu1 N1 N2 C4 -0.3(7)
N1 Cu1 N3 C4 2.3(5)
N5 Cu1 N3 C4 -176.3(5)
N1 Cu1 N3 C8 177.0(5)
N5 Cu1 N3 C8 -1.6(5)
C9 N4 N5 C11 0.0(8)
C8 N4 N5 C11 -177.7(6)
C9 N4 N5 Cu1 179.2(5)
C8 N4 N5 Cu1 1.4(7)
N3 Cu1 N5 C11 178.7(8)
N1 Cu1 N5 C11 175.1(7)
N3 Cu1 N5 N4 0.0(4)
N1 Cu1 N5 N4 -3.5(9)
N23 Cu2 N21 C21 177.2(8)
N25 Cu2 N21 C21 177.2(7)
N23 Cu2 N21 N22 3.4(4)
N25 Cu2 N21 N22 3.3(8)
C21 N21 N22 C23 -0.4(7)
Cu2 N21 N22 C23 175.7(4)
C21 N21 N22 C24 -179.8(6)
Cu2 N21 N22 C24 -3.7(7)
N25 Cu2 N23 C28 0.7(5)
N21 Cu2 N23 C28 -179.2(5)
N25 Cu2 N23 C24 177.1(5)
N21 Cu2 N23 C24 -2.9(5)
C29 N24 N25 C31 0.0(7)
C28 N24 N25 C31 -177.8(5)
C29 N24 N25 Cu2 177.7(4)
C28 N24 N25 Cu2 -0.1(7)
N23 Cu2 N25 C31 176.2(8)
N21 Cu2 N25 C31 176.2(6)
N23 Cu2 N25 N24 -0.3(4)
N21 Cu2 N25 N24 -0.3(9)
N2 N1 C1 C2 0.2(7)
Cu1 N1 C1 C2 178.7(6)
N1 C1 C2 C3 -1.1(8)
N1 N2 C3 C2 -1.5(9)
C4 N2 C3 C2 -178.9(7)
C1 C2 C3 N2 1.5(8)
C8 N3 C4 C5 3.3(10)
Cu1 N3 C4 C5 177.9(5)
C8 N3 C4 N2 -177.7(6)
Cu1 N3 C4 N2 -3.1(7)
C3 N2 C4 N3 179.5(7)
N1 N2 C4 N3 2.2(8)
C3 N2 C4 C5 -1.6(12)
N1 N2 C4 C5 -178.9(6)
N3 C4 C5 C6 -2.0(10)
N2 C4 C5 C6 179.1(7)
C4 C5 C6 C7 1.0(11)
C5 C6 C7 C8 -1.2(11)
C4 N3 C8 C7 -3.6(10)
Cu1 N3 C8 C7 -178.1(5)
C4 N3 C8 N4 177.2(6)
Cu1 N3 C8 N4 2.6(7)
C6 C7 C8 N3 2.4(10)
C6 C7 C8 N4 -178.5(6)
N5 N4 C8 N3 -2.6(8)
C9 N4 C8 N3 -179.9(7)
N5 N4 C8 C7 178.2(6)
C9 N4 C8 C7 0.9(11)
N5 N4 C9 C10 -0.9(8)
C8 N4 C9 C10 176.6(6)
N4 C9 C10 C11 1.3(8)
N4 N5 C11 C10 0.8(8)
Cu1 N5 C11 C10 -177.9(6)
C9 C10 C11 N5 -1.4(8)
N22 N21 C21 C22 1.1(8)
Cu2 N21 C21 C22 -173.0(6)
N21 C21 C22 C23 -1.4(8)
N21 N22 C23 C22 -0.4(8)
C24 N22 C23 C22 178.9(7)
C21 C22 C23 N22 1.0(8)
C28 N23 C24 C25 -4.1(10)
Cu2 N23 C24 C25 179.6(5)
C28 N23 C24 N22 178.0(6)
Cu2 N23 C24 N22 1.6(7)
C23 N22 C24 N23 -177.7(6)
N21 N22 C24 N23 1.5(8)
C23 N22 C24 C25 4.5(12)
N21 N22 C24 C25 -176.3(7)
N23 C24 C25 C26 3.2(10)
N22 C24 C25 C26 -179.3(7)
C24 C25 C26 C27 -1.8(11)
C25 C26 C27 C28 1.2(10)
C24 N23 C28 N24 -177.3(6)
Cu2 N23 C28 N24 -1.0(7)
C24 N23 C28 C27 3.6(10)
Cu2 N23 C28 C27 179.9(5)
C29 N24 C28 N23 -176.4(7)
N25 N24 C28 N23 0.6(8)
C29 N24 C28 C27 2.7(11)
N25 N24 C28 C27 179.7(6)
C26 C27 C28 N23 -2.1(10)
C26 C27 C28 N24 178.9(6)
C28 N24 C29 C30 176.7(7)
N25 N24 C29 C30 -0.5(7)
N24 C29 C30 C31 0.8(8)
N24 N25 C31 C30 0.5(7)
Cu2 N25 C31 C30 -176.1(6)
C29 C30 C31 N25 -0.8(8)
O3 Cl1 O4 Cu2 -112.2(6)
O1 Cl1 O4 Cu2 7.8(8)
O2 Cl1 O4 Cu2 129.0(6)
N23 Cu2 O4 Cl1 76.3(7)
N25 Cu2 O4 Cl1 -1.2(7)
N21 Cu2 O4 Cl1 156.3(7)
O7 Cl2 O5 Cu1 95.0(8)
O6 Cl2 O5 Cu1 -145.6(6)
O8 Cl2 O5 Cu1 -23.9(8)
N3 Cu1 O5 Cl2 -53.7(7)
N1 Cu1 O5 Cl2 -132.7(8)
N5 Cu1 O5 Cl2 25.0(8)
